data_7203855
loop_
_publ_author_name
'Borrmann, Horst'
'Persson, Ingmar'
'Sandstr\"om, Magnus'
'Stlhandske, Christina M. V.'

_publ_section_title
;
 The crystal and liquid structures of N,N-dimethylthioformamide and
 N,N-dimethylformamide showing a stronger hydrogen bonding effect for
 C--H&#x200A;&#x200A;&#x00B7;&#x2005;&#x00B7;&#x2005;&#x00B7;&#x200A;&#x200A;S
 than for
 C--H&#x200A;&#x200A;&#x00B7;&#x2005;&#x00B7;&#x2005;&#x00B7;&#x200A;&#x200A;O&#x200A;&#x2020;
;
_journal_issue 2
_journal_name_full 'Journal of the Chemical Society, Perkin Transactions 2'
_journal_page_first 393
_journal_paper_doi 10.1039/a904531g
_journal_year 2000
_chemical_formula_sum 'C3 H7 N S'
_chemical_formula_weight 89.16
_chemical_name_common N,N-Dimethylthioformamide
_chemical_name_systematic
; 
 ? 
;
_space_group_IT_number 19
_symmetry_cell_setting orthorhombic
_symmetry_space_group_name_Hall 'P 2ac 2ab'
_symmetry_space_group_name_H-M 'P 21 21 21'
_atom_sites_solution_hydrogens difmap
_atom_sites_solution_primary direct
_atom_sites_solution_secondary difmap
_audit_creation_method SHELXL-97
_cell_angle_alpha 90.00
_cell_angle_beta 90.00
_cell_angle_gamma 90.00
_cell_formula_units_Z 4
_cell_length_a 4.7487(7)
_cell_length_b 5.9711(9)
_cell_length_c 17.017(3)
_cell_measurement_reflns_used 50
_cell_measurement_temperature 90(2)
_cell_measurement_theta_max 23.46
_cell_measurement_theta_min 19.40
_cell_volume 482.52(13)
_computing_cell_refinement 'Siemens P3'
_computing_data_collection 'Siemens P3'
_computing_data_reduction 'Siemens XDISK'
_computing_molecular_graphics 'SHELXTL-Plus (Sheldrick, 1995)'
_computing_publication_material 'SHELXL-97 (Sheldrick, 1997)'
_computing_structure_refinement 'SHELXL-97 (Sheldrick, 1997)'
_computing_structure_solution 'SHELXS-97 (Sheldrick, 1997)'
_diffrn_ambient_temperature 90(2)
_diffrn_measured_fraction_theta_full 0.999
_diffrn_measured_fraction_theta_max 0.999
_diffrn_measurement_device_type 'Syntex P2~1~'
_diffrn_measurement_method \w-scan
_diffrn_radiation_monochromator graphite
_diffrn_radiation_source 'fine-focus sealed tube'
_diffrn_radiation_type AgK\a
_diffrn_radiation_wavelength 0.56086
_diffrn_reflns_av_R_equivalents 0.0164
_diffrn_reflns_av_sigmaI/netI 0.0229
_diffrn_reflns_limit_h_max 8
_diffrn_reflns_limit_h_min 0
_diffrn_reflns_limit_k_max 10
_diffrn_reflns_limit_k_min -10
_diffrn_reflns_limit_l_max 30
_diffrn_reflns_limit_l_min -30
_diffrn_reflns_number 5764
_diffrn_reflns_theta_full 30.07
_diffrn_reflns_theta_max 30.0
_diffrn_reflns_theta_min 2.0
_diffrn_standards_decay_% 0
_diffrn_standards_interval_count 73
_diffrn_standards_number 2
_exptl_absorpt_coefficient_mu 0.253
_exptl_absorpt_correction_T_max 0.767
_exptl_absorpt_correction_T_min 0.694
_exptl_absorpt_correction_type semi-empirical
_exptl_crystal_colour colorless
_exptl_crystal_density_diffrn 1.227
_exptl_crystal_density_method 'not measured'
_exptl_crystal_description cylinder
_exptl_crystal_F_000 192
_exptl_crystal_size_max 0.8
_exptl_crystal_size_mid 0.2
_exptl_crystal_size_min 0.2
_refine_diff_density_max 0.335
_refine_diff_density_min -0.154
_refine_diff_density_rms 0.039
_refine_ls_abs_structure_details 'Flack H D (1983), Acta Cryst. A39, 876-881'
_refine_ls_abs_structure_Flack 0.04(7)
_refine_ls_extinction_method none
_refine_ls_goodness_of_fit_ref 0.952
_refine_ls_hydrogen_treatment iso
_refine_ls_matrix_type full
_refine_ls_number_parameters 75
_refine_ls_number_reflns 2885
_refine_ls_number_restraints 0
_refine_ls_restrained_S_all 0.952
_refine_ls_R_factor_all 0.0223
_refine_ls_R_factor_gt 0.0195
_refine_ls_shift/su_max 0.003
_refine_ls_shift/su_mean 0.000
_refine_ls_structure_factor_coef Fsqd
_refine_ls_weighting_details 'w=1/[\s^2^(Fo^2^)+(0.0273P)^2^+0.0000P] where P=(Fo^2^+2Fc^2^)/3'
_refine_ls_weighting_scheme calc
_refine_ls_wR_factor_gt 0.0463
_refine_ls_wR_factor_ref 0.0468
_reflns_number_gt 2646
_reflns_number_total 2885
_reflns_threshold_expression >2sigma(I)
_cod_data_source_file a904531g.txt
_cod_data_source_block csdmtf
_cod_depositor_comments
;
The following automatic conversions were performed:

'_refine_ls_weighting_scheme' value 'calc
w=1/[\s^2^(Fo^2^)+(0.0273P)^2^+0.0000P] where P=(Fo^2^+2Fc^2^)/3' was
changed to 'calc'. New tag '_refine_ls_weighting_details' was
created. The value of the new tag was set to
'w=1/[\s^2^(Fo^2^)+(0.0273P)^2^+0.0000P] where P=(Fo^2^+2Fc^2^)/3'.

Automatic conversion script
Id: cif_fix_values 3143 2015-03-26 13:38:13Z robertas 
;
_cod_original_cell_volume 482.51(12)
_cod_original_sg_symbol_H-M P2~1~2~1~2~1~
_cod_database_code 7203855

loop_
_symmetry_equiv_pos_as_xyz
'x, y, z'
'-x+1/2, -y, z+1/2'
'-x, y+1/2, -z+1/2'
'x+1/2, -y+1/2, -z'

loop_
_atom_site_label
_atom_site_type_symbol
_atom_site_fract_x
_atom_site_fract_y
_atom_site_fract_z
_atom_site_U_iso_or_equiv
_atom_site_adp_type
_atom_site_occupancy
_atom_site_calc_flag
_atom_site_refinement_flags
_atom_site_disorder_assembly
_atom_site_disorder_group
S S 0.07826(3) 0.19556(2) 0.378818(8) 0.02260(3) Uani 1 d . . .
N N 0.41622(10) 0.55623(7) 0.37728(3) 0.02184(7) Uani 1 d . . .
C1 C 0.31429(11) 0.37750(9) 0.41313(3) 0.02006(8) Uani 1 d . . .
H11 H 0.3921(18) 0.3599(17) 0.4645(6) 0.030(2) Uiso 1 d . . .
C2 C 0.33669(16) 0.62066(11) 0.29782(4) 0.03026(12) Uani 1 d . . .
H21 H 0.258(2) 0.7696(18) 0.2993(7) 0.039(3) Uiso 1 d . . .
H22 H 0.492(2) 0.615(2) 0.2644(6) 0.042(3) Uiso 1 d . . .
H23 H 0.196(2) 0.516(2) 0.2778(6) 0.042(3) Uiso 1 d . . .
C3 C 0.62445(12) 0.69899(11) 0.41587(5) 0.03386(13) Uani 1 d . . .
H31 H 0.568(2) 0.8559(19) 0.4200(7) 0.045(3) Uiso 1 d . . .
H32 H 0.806(2) 0.6923(19) 0.3851(7) 0.047(3) Uiso 1 d . . .
H33 H 0.662(2) 0.6406(18) 0.4706(7) 0.040(3) Uiso 1 d . . .

loop_
_atom_site_aniso_label
_atom_site_aniso_U_11
_atom_site_aniso_U_22
_atom_site_aniso_U_33
_atom_site_aniso_U_23
_atom_site_aniso_U_13
_atom_site_aniso_U_12
S 0.02531(5) 0.01885(5) 0.02363(5) -0.00107(4) 0.00172(5) -0.00419(4)
N 0.01936(15) 0.01694(13) 0.02921(18) 0.00037(14) 0.0025(2) -0.00021(14)
C1 0.02031(19) 0.01737(17) 0.0225(2) 0.00075(15) -0.00097(16) 0.00112(15)
C2 0.0446(3) 0.0211(2) 0.0251(2) 0.00359(18) 0.0112(2) 0.0009(2)
C3 0.0206(2) 0.0219(2) 0.0590(4) -0.0062(3) -0.0022(2) -0.00242(19)

loop_
_atom_type_symbol
_atom_type_description
_atom_type_scat_dispersion_real
_atom_type_scat_dispersion_imag
_atom_type_scat_source
C C 0.0015 0.0009 'International Tables Vol C Tables 4.2.6.8 and 6.1.1.4'
H H 0.0000 0.0000 'International Tables Vol C Tables 4.2.6.8 and 6.1.1.4'
N N 0.0030 0.0019 'International Tables Vol C Tables 4.2.6.8 and 6.1.1.4'
S S 0.0826 0.0763 'International Tables Vol C Tables 4.2.6.8 and 6.1.1.4'

loop_
_geom_angle_atom_site_label_1
_geom_angle_atom_site_label_2
_geom_angle_atom_site_label_3
_geom_angle
_geom_angle_site_symmetry_1
_geom_angle_site_symmetry_3
_geom_angle_publ_flag
C1 N C2 123.19(5) . . ?
C1 N C3 120.77(6) . . ?
C2 N C3 116.03(5) . . ?
N C1 S 127.68(4) . . ?
N C1 H11 111.7(6) . . ?
S C1 H11 120.6(6) . . ?
N C2 H22 110.5(7) . . ?
N C2 H21 108.7(7) . . ?
H22 C2 H21 110.8(9) . . ?
N C2 H23 109.4(7) . . ?
H22 C2 H23 108.0(9) . . ?
H21 C2 H23 109.3(8) . . ?
N C3 H31 114.0(7) . . ?
N C3 H32 108.7(7) . . ?
H31 C3 H32 108.0(10) . . ?
N C3 H33 109.4(6) . . ?
H31 C3 H33 108.3(9) . . ?
H32 C3 H33 108.3(8) . . ?

loop_
_geom_bond_atom_site_label_1
_geom_bond_atom_site_label_2
_geom_bond_distance
_geom_bond_site_symmetry_2
_geom_bond_publ_flag
S C1 1.6666(6) . ?
N C1 1.3211(7) . ?
N C2 1.4556(8) . ?
N C3 1.4614(8) . ?
C1 H11 0.955(10) . ?
C2 H22 0.934(11) . ?
C2 H21 0.965(10) . ?
C2 H23 0.976(11) . ?
C3 H31 0.977(11) . ?
C3 H32 1.010(11) . ?
C3 H33 1.009(11) . ?

loop_
_cod_related_entry_id
_cod_related_entry_database
_cod_related_entry_code
1 ChemSpider 62993
